data_2220213
loop_
_publ_author_name
'Menzel, Roberto'
'G\"obel, Angela'
'G\"orls, Helmar'
'Imhof, Wolfgang'

_publ_section_title
;
 Bis{4-[(3-phenylallylidene)amino]cyclohexyl}methane trichloromethane
 solvate
;
_journal_coeditor_code HG2433
_journal_issue 12
_journal_name_full 'Acta Crystallographica Section E'
_journal_page_first o2362
_journal_paper_doi 10.1107/S1600536808037380
_journal_volume 64
_journal_year 2008
_chemical_formula_iupac 'C31 H38 N2, C H Cl3'
_chemical_formula_moiety 'C31 H38 N2, C H Cl3'
_chemical_formula_sum 'C32 H39 Cl3 N2'
_chemical_formula_weight 558.03
_chemical_name_systematic
;
Bis{4-[(3-phenylallylidene)amino]cyclohexyl}methane trichloromethane solvate
;
_space_group_IT_number 2
_symmetry_cell_setting triclinic
_symmetry_space_group_name_Hall '-P 1'
_symmetry_space_group_name_H-M 'P -1'
_atom_sites_solution_hydrogens geom
_atom_sites_solution_primary direct
_atom_sites_solution_secondary difmap
_audit_creation_method SHELXL-97
_cell_angle_alpha 80.427(2)
_cell_angle_beta 85.050(3)
_cell_angle_gamma 78.600(2)
_cell_formula_units_Z 4
_cell_length_a 11.7987(6)
_cell_length_b 15.7755(7)
_cell_length_c 17.1014(6)
_cell_measurement_reflns_used 21966
_cell_measurement_temperature 183(2)
_cell_measurement_theta_max 27.47
_cell_measurement_theta_min 1.76
_cell_volume 3072.1(2)
_computing_cell_refinement 'DENZO (Otwinowski & Minor, 1997)'
_computing_data_collection 'COLLECT (Nonius, 1998)'
_computing_data_reduction 'DENZO (Otwinowski & Minor, 1997)'
_computing_molecular_graphics 'XP (Siemens, 1990)'
_computing_publication_material 'XP (Siemens, 1990)'
_computing_structure_refinement 'SHELXL97 (Sheldrick, 2008)'
_computing_structure_solution 'SHELXS97 (Sheldrick, 2008)'
_diffrn_ambient_temperature 183(2)
_diffrn_measured_fraction_theta_full 0.989
_diffrn_measured_fraction_theta_max 0.989
_diffrn_measurement_device_type 'Nonius KappaCCD'
_diffrn_measurement_method '\f and \w'
_diffrn_radiation_monochromator graphite
_diffrn_radiation_source 'fine-focus sealed tube'
_diffrn_radiation_type MoK\a
_diffrn_radiation_wavelength 0.71073
_diffrn_reflns_av_R_equivalents 0.0415
_diffrn_reflns_av_sigmaI/netI 0.0919
_diffrn_reflns_limit_h_max 15
_diffrn_reflns_limit_h_min -14
_diffrn_reflns_limit_k_max 20
_diffrn_reflns_limit_k_min -19
_diffrn_reflns_limit_l_max 22
_diffrn_reflns_limit_l_min -21
_diffrn_reflns_number 21966
_diffrn_reflns_theta_full 27.47
_diffrn_reflns_theta_max 27.47
_diffrn_reflns_theta_min 1.76
_exptl_absorpt_coefficient_mu 0.321
_exptl_absorpt_correction_type none
_exptl_crystal_colour colourless
_exptl_crystal_density_diffrn 1.206
_exptl_crystal_density_method 'not measured'
_exptl_crystal_description prism
_exptl_crystal_F_000 1184
_exptl_crystal_size_max 0.05
_exptl_crystal_size_mid 0.05
_exptl_crystal_size_min 0.05
_refine_diff_density_max 1.194
_refine_diff_density_min -1.102
_refine_ls_extinction_method none
_refine_ls_goodness_of_fit_ref 1.025
_refine_ls_hydrogen_treatment constr
_refine_ls_matrix_type full
_refine_ls_number_parameters 665
_refine_ls_number_reflns 13946
_refine_ls_number_restraints 0
_refine_ls_restrained_S_all 1.025
_refine_ls_R_factor_all 0.1674
_refine_ls_R_factor_gt 0.0871
_refine_ls_shift/su_max 0.000
_refine_ls_shift/su_mean 0.000
_refine_ls_structure_factor_coef Fsqd
_refine_ls_weighting_details 'calc w=1/[\s^2^(Fo^2^)+(0.0937P)^2^+3.8368P] where P=(Fo^2^+2Fc^2^)/3'
_refine_ls_weighting_scheme calc
_refine_ls_wR_factor_gt 0.1999
_refine_ls_wR_factor_ref 0.2452
_reflns_number_gt 7422
_reflns_number_total 13946
_reflns_threshold_expression I>2\s(I)
_cod_data_source_file hg2433.cif
_cod_data_source_block I
_cod_database_code 2220213
_cod_database_fobs_code 2220213

loop_
_symmetry_equiv_pos_as_xyz
'x, y, z'
'-x, -y, -z'

loop_
_atom_site_type_symbol
_atom_site_label
_atom_site_fract_x
_atom_site_fract_y
_atom_site_fract_z
_atom_site_U_iso_or_equiv
_atom_site_adp_type
_atom_site_calc_flag
_atom_site_refinement_flags
_atom_site_occupancy
_atom_site_disorder_assembly
_atom_site_disorder_group
Cl Cl1A -0.20422(15) 0.01123(10) 0.88109(8) 0.0856(5) Uani d . 1 . .
C C1CA -0.2530(4) -0.0378(3) 0.8091(2) 0.0461(10) Uani d . 1 . .
H H1CA -0.3003 -0.0812 0.8366 0.055 Uiso calc R 1 . .
Cl Cl2A -0.13634(11) -0.09314(8) 0.75561(7) 0.0647(3) Uani d . 1 . .
Cl Cl3A -0.34129(12) 0.04143(8) 0.74472(7) 0.0674(4) Uani d . 1 . .
C C1CB 0.2011(4) -0.0005(3) 0.8305(2) 0.0515(11) Uani d . 1 . .
H H1CB 0.1726 -0.0572 0.8411 0.062 Uiso calc PR 0.557(4) A 1
H H1CC 0.1800 -0.0597 0.8369 0.062 Uiso d PR 0.443(4) A 2
Cl Cl1B 0.2124(3) 0.03085(18) 0.92234(15) 0.0749(8) Uiso d P 0.557(4) A 1
Cl Cl2B 0.3314(3) -0.0183(2) 0.7783(2) 0.0935(11) Uiso d P 0.557(4) A 1
Cl Cl3B 0.0942(2) 0.07801(15) 0.77647(15) 0.0577(7) Uiso d P 0.557(4) A 1
Cl Cl1 0.1498(5) 0.0370(3) 0.9204(2) 0.0926(13) Uiso d P 0.443(4) A 2
Cl Cl2 0.3543(3) 0.0038(2) 0.8121(2) 0.0704(11) Uiso d P 0.443(4) A 2
Cl Cl3 0.1358(3) 0.0609(2) 0.7467(2) 0.0713(10) Uiso d P 0.443(4) A 2
N N1A -0.1572(3) 0.1952(2) 1.14817(17) 0.0415(8) Uani d . 1 . .
N N2A -0.3270(3) 0.3467(2) 0.52704(17) 0.0414(8) Uani d . 1 . .
C C1A -0.1508(3) 0.0981(2) 1.4641(2) 0.0391(9) Uani d . 1 . .
H H1AA -0.2081 0.0860 1.4341 0.047 Uiso calc R 1 . .
C C2A -0.1375(4) 0.0566(3) 1.5416(2) 0.0442(9) Uani d . 1 . .
H H2AA -0.1853 0.0160 1.5643 0.053 Uiso calc R 1 . .
C C3A -0.0550(4) 0.0741(2) 1.5858(2) 0.0442(10) Uani d . 1 . .
H H3AA -0.0464 0.0455 1.6390 0.053 Uiso calc R 1 . .
C C4A 0.0149(4) 0.1326(3) 1.5534(2) 0.0448(10) Uani d . 1 . .
H H4AA 0.0724 0.1441 1.5838 0.054 Uiso calc R 1 . .
C C5A 0.0006(4) 0.1748(3) 1.4760(2) 0.0430(9) Uani d . 1 . .
H H5AA 0.0475 0.2164 1.4542 0.052 Uiso calc R 1 . .
C C6A -0.0808(3) 0.1577(2) 1.4297(2) 0.0358(8) Uani d . 1 . .
C C7A -0.0902(3) 0.2015(2) 1.3472(2) 0.0379(8) Uani d . 1 . .
H H7AA -0.0585 0.2533 1.3343 0.045 Uiso calc R 1 . .
C C8A -0.1375(3) 0.1781(2) 1.2883(2) 0.0387(9) Uani d . 1 . .
H H8AA -0.1762 0.1297 1.2992 0.046 Uiso calc R 1 . .
C C9A -0.1313(3) 0.2245(2) 1.2078(2) 0.0390(9) Uani d . 1 . .
H H9AA -0.1068 0.2793 1.1993 0.047 Uiso calc R 1 . .
C C10A -0.1391(3) 0.2465(2) 1.06957(19) 0.0376(8) Uani d . 1 . .
H H10A -0.1328 0.3070 1.0767 0.045 Uiso calc R 1 . .
C C11A -0.2413(4) 0.2523(3) 1.0188(2) 0.0454(10) Uani d . 1 . .
H H11B -0.3132 0.2809 1.0453 0.055 Uiso calc R 1 . .
H H11C -0.2505 0.1926 1.0131 0.055 Uiso calc R 1 . .
C C12A -0.2221(4) 0.3047(3) 0.9363(2) 0.0453(10) Uani d . 1 . .
H H12A -0.2883 0.3061 0.9040 0.054 Uiso calc R 1 . .
H H12B -0.2196 0.3657 0.9421 0.054 Uiso calc R 1 . .
C C13A -0.1109(3) 0.2661(2) 0.8933(2) 0.0372(8) Uani d . 1 . .
H H13B -0.1174 0.2067 0.8832 0.045 Uiso calc R 1 . .
C C14A -0.0085(3) 0.2565(3) 0.9457(2) 0.0438(9) Uani d . 1 . .
H H14A 0.0624 0.2263 0.9193 0.053 Uiso calc R 1 . .
H H14B 0.0039 0.3155 0.9513 0.053 Uiso calc R 1 . .
C C15A -0.0277(4) 0.2051(3) 1.0286(2) 0.0455(10) Uani d . 1 . .
H H15A -0.0314 0.1440 1.0239 0.055 Uiso calc R 1 . .
H H15B 0.0383 0.2038 1.0611 0.055 Uiso calc R 1 . .
C C16A -0.0882(4) 0.3224(3) 0.8133(2) 0.0423(9) Uani d . 1 . .
H H16B -0.0105 0.2978 0.7913 0.051 Uiso calc R 1 . .
H H16C -0.0854 0.3819 0.8236 0.051 Uiso calc R 1 . .
C C17A -0.1754(4) 0.3311(2) 0.7494(2) 0.0382(9) Uani d . 1 . .
H H17A -0.2552 0.3469 0.7741 0.046 Uiso calc R 1 . .
C C18A -0.1677(4) 0.2467(2) 0.7156(2) 0.0409(9) Uani d . 1 . .
H H18A -0.1846 0.2000 0.7588 0.049 Uiso calc R 1 . .
H H18B -0.0879 0.2284 0.6934 0.049 Uiso calc R 1 . .
C C19A -0.2534(3) 0.2583(2) 0.6502(2) 0.0390(9) Uani d . 1 . .
H H19A -0.2438 0.2030 0.6281 0.047 Uiso calc R 1 . .
H H19B -0.3334 0.2709 0.6737 0.047 Uiso calc R 1 . .
C C20A -0.2355(3) 0.3322(2) 0.5832(2) 0.0387(8) Uani d . 1 . .
H H20A -0.1581 0.3169 0.5551 0.046 Uiso calc R 1 . .
C C21A -0.2427(4) 0.4169(3) 0.6173(2) 0.0459(10) Uani d . 1 . .
H H21A -0.2259 0.4638 0.5742 0.055 Uiso calc R 1 . .
H H21B -0.3221 0.4353 0.6400 0.055 Uiso calc R 1 . .
C C22A -0.1564(4) 0.4042(3) 0.6818(2) 0.0454(10) Uani d . 1 . .
H H22C -0.0768 0.3903 0.6579 0.054 Uiso calc R 1 . .
H H22D -0.1639 0.4595 0.7035 0.054 Uiso calc R 1 . .
C C23A -0.2978(3) 0.3601(2) 0.4536(2) 0.0377(8) Uani d . 1 . .
H H23C -0.2181 0.3570 0.4375 0.045 Uiso calc R 1 . .
C C24A -0.3826(4) 0.3801(2) 0.3935(2) 0.0387(8) Uani d . 1 . .
H H24A -0.4621 0.3841 0.4101 0.046 Uiso calc R 1 . .
C C25A -0.3535(4) 0.3931(2) 0.3157(2) 0.0398(9) Uani d . 1 . .
H H25A -0.2731 0.3876 0.3013 0.048 Uiso calc R 1 . .
C C26A -0.4314(3) 0.4148(2) 0.2500(2) 0.0361(8) Uani d . 1 . .
C C27A -0.5512(4) 0.4289(3) 0.2610(2) 0.0432(9) Uani d . 1 . .
H H27B -0.5856 0.4240 0.3135 0.052 Uiso calc R 1 . .
C C28A -0.6215(4) 0.4501(3) 0.1973(3) 0.0527(11) Uani d . 1 . .
H H28A -0.7034 0.4602 0.2061 0.063 Uiso calc R 1 . .
C C29A -0.5722(4) 0.4565(3) 0.1206(2) 0.0535(11) Uani d . 1 . .
H H29A -0.6201 0.4709 0.0766 0.064 Uiso calc R 1 . .
C C30A -0.4547(4) 0.4421(3) 0.1083(2) 0.0565(12) Uani d . 1 . .
H H30B -0.4211 0.4462 0.0556 0.068 Uiso calc R 1 . .
C C31A -0.3840(4) 0.4216(3) 0.1719(2) 0.0482(10) Uani d . 1 . .
H H31A -0.3022 0.4120 0.1623 0.058 Uiso calc R 1 . .
N N1B 0.3897(3) 0.1944(2) 1.13968(17) 0.0457(8) Uani d . 1 . .
N N2B 0.1718(3) 0.3737(2) 0.52557(18) 0.0445(8) Uani d . 1 . .
C C1B 0.3739(4) 0.1107(3) 1.4516(2) 0.0440(9) Uani d . 1 . .
H H1BA 0.3202 0.1016 1.4168 0.053 Uiso calc R 1 . .
C C2B 0.3636(4) 0.0788(3) 1.5316(2) 0.0499(10) Uani d . 1 . .
H H2BA 0.3036 0.0474 1.5514 0.060 Uiso calc R 1 . .
C C3B 0.4405(4) 0.0923(3) 1.5829(2) 0.0502(11) Uani d . 1 . .
H H3BA 0.4337 0.0696 1.6378 0.060 Uiso calc R 1 . .
C C4B 0.5262(4) 0.1384(3) 1.5547(2) 0.0495(11) Uani d . 1 . .
H H4BA 0.5781 0.1485 1.5901 0.059 Uiso calc R 1 . .
C C5B 0.5372(4) 0.1703(2) 1.4742(2) 0.0413(9) Uani d . 1 . .
H H5BA 0.5968 0.2023 1.4550 0.050 Uiso calc R 1 . .
C C6B 0.4619(3) 0.1561(2) 1.4213(2) 0.0374(8) Uani d . 1 . .
C C7B 0.4796(3) 0.1887(2) 1.3365(2) 0.0403(9) Uani d . 1 . .
H H7BA 0.5408 0.2203 1.3220 0.048 Uiso calc R 1 . .
C C8B 0.4188(4) 0.1786(3) 1.2778(2) 0.0425(9) Uani d . 1 . .
H H8BA 0.3548 0.1497 1.2909 0.051 Uiso calc R 1 . .
C C9B 0.4451(4) 0.2094(3) 1.1947(2) 0.0424(9) Uani d . 1 . .
H H9BA 0.5057 0.2418 1.1810 0.051 Uiso calc R 1 . .
C C10B 0.4256(3) 0.2249(3) 1.0578(2) 0.0433(9) Uani d . 1 . .
H H10B 0.4890 0.2587 1.0577 0.052 Uiso calc R 1 . .
C C11B 0.3236(4) 0.2845(3) 1.0155(2) 0.0495(10) Uani d . 1 . .
H H11A 0.2963 0.3360 1.0429 0.059 Uiso calc R 1 . .
H H11D 0.2589 0.2525 1.0176 0.059 Uiso calc R 1 . .
C C12B 0.3589(4) 0.3152(3) 0.9288(2) 0.0508(10) Uani d . 1 . .
H H12C 0.2905 0.3515 0.9022 0.061 Uiso calc R 1 . .
H H12D 0.4179 0.3524 0.9271 0.061 Uiso calc R 1 . .
C C13B 0.4077(3) 0.2398(3) 0.8834(2) 0.0394(9) Uani d . 1 . .
H H13A 0.3446 0.2067 0.8804 0.047 Uiso calc R 1 . .
C C14B 0.5055(4) 0.1779(3) 0.9279(2) 0.0524(11) Uani d . 1 . .
H H14C 0.5310 0.1261 0.9007 0.063 Uiso calc R 1 . .
H H14D 0.5722 0.2078 0.9262 0.063 Uiso calc R 1 . .
C C15B 0.4705(4) 0.1475(3) 1.0142(2) 0.0530(11) Uani d . 1 . .
H H15C 0.4094 0.1120 1.0163 0.064 Uiso calc R 1 . .
H H15D 0.5381 0.1100 1.0408 0.064 Uiso calc R 1 . .
C C16B 0.4499(3) 0.2722(3) 0.7983(2) 0.0411(9) Uani d . 1 . .
H H16A 0.5036 0.3125 0.8010 0.049 Uiso calc R 1 . .
H H16D 0.4951 0.2213 0.7756 0.049 Uiso calc R 1 . .
C C17B 0.3572(3) 0.3192(2) 0.7408(2) 0.0370(8) Uani d . 1 . .
H H17B 0.3090 0.3689 0.7650 0.044 Uiso calc R 1 . .
C C18B 0.2778(4) 0.2588(3) 0.7262(2) 0.0447(10) Uani d . 1 . .
H H18C 0.2339 0.2417 0.7764 0.054 Uiso calc R 1 . .
H H18D 0.3255 0.2049 0.7099 0.054 Uiso calc R 1 . .
C C19B 0.1925(4) 0.3011(3) 0.6625(2) 0.0477(10) Uani d . 1 . .
H H19C 0.1460 0.2582 0.6534 0.057 Uiso calc R 1 . .
H H19D 0.1390 0.3514 0.6810 0.057 Uiso calc R 1 . .
C C20B 0.2557(3) 0.3323(2) 0.5850(2) 0.0398(9) Uani d . 1 . .
H H20B 0.3082 0.2813 0.5655 0.048 Uiso calc R 1 . .
C C21B 0.3270(4) 0.3984(3) 0.5996(2) 0.0434(9) Uani d . 1 . .
H H21C 0.3688 0.4189 0.5495 0.052 Uiso calc R 1 . .
H H21D 0.2749 0.4497 0.6175 0.052 Uiso calc R 1 . .
C C22B 0.4135(3) 0.3570(3) 0.6623(2) 0.0432(9) Uani d . 1 . .
H H22A 0.4566 0.4016 0.6723 0.052 Uiso calc R 1 . .
H H22B 0.4700 0.3096 0.6415 0.052 Uiso calc R 1 . .
C C23B 0.1876(4) 0.3462(2) 0.4590(2) 0.0416(9) Uani d . 1 . .
H H23A 0.2504 0.2998 0.4515 0.050 Uiso calc R 1 . .
C C24B 0.1127(4) 0.3837(3) 0.3941(2) 0.0417(9) Uani d . 1 . .
H H24B 0.0478 0.4282 0.4025 0.050 Uiso calc R 1 . .
C C25B 0.1320(3) 0.3576(2) 0.3230(2) 0.0407(9) Uani d . 1 . .
H H25B 0.1949 0.3105 0.3178 0.049 Uiso calc R 1 . .
C C26B 0.0667(3) 0.3937(2) 0.2519(2) 0.0357(8) Uani d . 1 . .
C C27B -0.0348(3) 0.4559(3) 0.2529(2) 0.0424(9) Uani d . 1 . .
H H27A -0.0656 0.4748 0.3017 0.051 Uiso calc R 1 . .
C C28B -0.0914(4) 0.4907(3) 0.1841(2) 0.0487(10) Uani d . 1 . .
H H28B -0.1606 0.5332 0.1859 0.058 Uiso calc R 1 . .
C C29B -0.0476(4) 0.4638(3) 0.1125(2) 0.0468(10) Uani d . 1 . .
H H29B -0.0858 0.4886 0.0651 0.056 Uiso calc R 1 . .
C C30B 0.0510(4) 0.4015(3) 0.1104(2) 0.0461(10) Uani d . 1 . .
H H30A 0.0806 0.3825 0.0616 0.055 Uiso calc R 1 . .
C C31B 0.1076(4) 0.3662(3) 0.1794(2) 0.0431(9) Uani d . 1 . .
H H31B 0.1754 0.3224 0.1773 0.052 Uiso calc R 1 . .

loop_
_atom_site_aniso_label
_atom_site_aniso_U_11
_atom_site_aniso_U_22
_atom_site_aniso_U_33
_atom_site_aniso_U_12
_atom_site_aniso_U_13
_atom_site_aniso_U_23
Cl1A 0.1030(12) 0.0857(10) 0.0740(9) -0.0116(8) -0.0355(8) -0.0209(7)
C1CA 0.047(3) 0.047(2) 0.041(2) -0.0064(19) -0.0025(18) -0.0005(17)
Cl2A 0.0523(7) 0.0630(7) 0.0708(7) -0.0030(6) 0.0100(6) -0.0035(6)
Cl3A 0.0736(9) 0.0570(7) 0.0629(7) 0.0066(6) -0.0216(6) 0.0021(5)
C1CB 0.067(3) 0.042(2) 0.044(2) -0.012(2) -0.005(2) -0.0004(18)
N1A 0.050(2) 0.0425(18) 0.0315(16) -0.0120(16) -0.0056(14) 0.0001(13)
N2A 0.045(2) 0.0457(18) 0.0337(17) -0.0096(15) -0.0099(14) -0.0024(14)
C1A 0.039(2) 0.046(2) 0.0362(19) -0.0130(18) -0.0005(16) -0.0099(16)
C2A 0.051(3) 0.045(2) 0.036(2) -0.0148(19) 0.0088(17) -0.0038(16)
C3A 0.062(3) 0.040(2) 0.0282(18) -0.008(2) -0.0022(17) -0.0016(15)
C4A 0.056(3) 0.046(2) 0.0344(19) -0.012(2) -0.0076(18) -0.0061(17)
C5A 0.051(3) 0.042(2) 0.039(2) -0.0189(19) -0.0055(18) -0.0039(16)
C6A 0.044(2) 0.0287(18) 0.0340(18) -0.0058(16) 0.0018(16) -0.0066(14)
C7A 0.047(2) 0.0328(19) 0.0327(18) -0.0078(17) -0.0008(16) -0.0021(15)
C8A 0.045(2) 0.039(2) 0.0329(19) -0.0109(18) -0.0018(16) -0.0037(15)
C9A 0.043(2) 0.039(2) 0.0344(19) -0.0070(17) -0.0065(16) -0.0010(15)
C10A 0.046(2) 0.038(2) 0.0287(17) -0.0133(17) -0.0053(16) 0.0016(15)
C11A 0.040(2) 0.059(3) 0.036(2) -0.014(2) -0.0059(17) 0.0038(18)
C12A 0.046(2) 0.056(2) 0.0325(19) -0.011(2) -0.0089(17) 0.0023(17)
C13A 0.044(2) 0.0362(19) 0.0328(18) -0.0119(17) -0.0062(16) -0.0007(15)
C14A 0.038(2) 0.058(2) 0.0333(19) -0.0087(19) -0.0048(16) 0.0002(17)
C15A 0.046(2) 0.053(2) 0.036(2) -0.008(2) -0.0099(17) 0.0004(17)
C16A 0.048(2) 0.050(2) 0.0323(19) -0.0203(19) -0.0075(17) -0.0005(16)
C17A 0.048(2) 0.037(2) 0.0302(18) -0.0134(17) -0.0068(16) 0.0020(15)
C18A 0.049(2) 0.036(2) 0.038(2) -0.0098(18) -0.0136(17) -0.0018(16)
C19A 0.042(2) 0.038(2) 0.039(2) -0.0094(17) -0.0098(16) -0.0048(16)
C20A 0.040(2) 0.044(2) 0.0320(18) -0.0095(17) -0.0056(16) -0.0041(15)
C21A 0.058(3) 0.040(2) 0.040(2) -0.0144(19) -0.0134(18) 0.0033(16)
C22A 0.066(3) 0.043(2) 0.0326(19) -0.024(2) -0.0125(18) 0.0005(16)
C23A 0.042(2) 0.0363(19) 0.037(2) -0.0098(17) -0.0080(16) -0.0071(15)
C24A 0.043(2) 0.038(2) 0.037(2) -0.0115(17) -0.0050(16) -0.0051(15)
C25A 0.040(2) 0.041(2) 0.039(2) -0.0079(17) -0.0040(16) -0.0055(16)
C26A 0.042(2) 0.0332(19) 0.0330(18) -0.0058(16) -0.0037(16) -0.0048(14)
C27A 0.045(2) 0.044(2) 0.040(2) -0.0058(18) -0.0054(17) -0.0049(17)
C28A 0.044(3) 0.055(3) 0.057(3) -0.006(2) -0.011(2) -0.002(2)
C29A 0.063(3) 0.051(2) 0.046(2) -0.010(2) -0.023(2) 0.0042(19)
C30A 0.072(3) 0.063(3) 0.032(2) -0.012(2) -0.008(2) 0.0024(19)
C31A 0.045(3) 0.058(3) 0.040(2) -0.009(2) -0.0050(18) 0.0000(18)
N1B 0.050(2) 0.057(2) 0.0311(16) -0.0172(17) -0.0049(14) 0.0007(14)
N2B 0.048(2) 0.0442(18) 0.0397(18) -0.0090(16) -0.0117(15) 0.0046(14)
C1B 0.052(3) 0.043(2) 0.040(2) -0.0170(19) -0.0079(18) -0.0033(17)
C2B 0.062(3) 0.043(2) 0.045(2) -0.018(2) 0.002(2) -0.0023(18)
C3B 0.071(3) 0.041(2) 0.036(2) -0.008(2) -0.007(2) -0.0005(17)
C4B 0.062(3) 0.049(2) 0.039(2) -0.005(2) -0.018(2) -0.0074(18)
C5B 0.045(2) 0.037(2) 0.044(2) -0.0094(18) -0.0100(17) -0.0049(16)
C6B 0.046(2) 0.0311(18) 0.0361(19) -0.0081(17) -0.0071(16) -0.0041(15)
C7B 0.045(2) 0.037(2) 0.039(2) -0.0096(18) -0.0088(17) -0.0015(16)
C8B 0.043(2) 0.048(2) 0.037(2) -0.0125(19) -0.0035(17) -0.0033(16)
C9B 0.047(2) 0.045(2) 0.036(2) -0.0102(19) -0.0055(17) -0.0028(16)
C10B 0.042(2) 0.057(2) 0.0330(19) -0.0173(19) -0.0028(16) -0.0013(17)
C11B 0.048(3) 0.061(3) 0.036(2) 0.000(2) -0.0038(18) -0.0075(18)
C12B 0.054(3) 0.055(3) 0.036(2) 0.001(2) 0.0005(18) -0.0026(18)
C13B 0.037(2) 0.049(2) 0.0322(18) -0.0074(18) -0.0071(15) -0.0040(16)
C14B 0.056(3) 0.057(3) 0.037(2) 0.005(2) -0.0060(19) -0.0039(18)
C15B 0.057(3) 0.056(3) 0.039(2) 0.003(2) -0.0100(19) -0.0006(19)
C16B 0.036(2) 0.052(2) 0.0333(19) -0.0065(18) -0.0044(16) -0.0020(16)
C17B 0.037(2) 0.040(2) 0.0329(18) -0.0060(17) -0.0027(15) -0.0039(15)
C18B 0.053(3) 0.047(2) 0.0349(19) -0.017(2) -0.0111(17) 0.0053(16)
C19B 0.050(3) 0.056(2) 0.041(2) -0.025(2) -0.0122(18) 0.0027(18)
C20B 0.045(2) 0.037(2) 0.0353(19) -0.0058(17) -0.0118(16) 0.0021(15)
C21B 0.044(2) 0.044(2) 0.040(2) -0.0136(19) -0.0086(17) 0.0069(17)
C22B 0.041(2) 0.051(2) 0.038(2) -0.0145(19) -0.0075(17) 0.0020(17)
C23B 0.047(2) 0.035(2) 0.042(2) -0.0130(18) -0.0085(17) 0.0048(16)
C24B 0.045(2) 0.041(2) 0.040(2) -0.0160(18) -0.0107(17) 0.0049(16)
C25B 0.043(2) 0.035(2) 0.044(2) -0.0095(17) -0.0127(17) 0.0013(16)
C26B 0.040(2) 0.0328(19) 0.0360(19) -0.0139(17) -0.0070(16) 0.0002(15)
C27B 0.044(2) 0.046(2) 0.039(2) -0.0104(19) -0.0036(17) -0.0064(17)
C28B 0.043(2) 0.050(2) 0.050(2) -0.0014(19) -0.0115(19) -0.0032(19)
C29B 0.051(3) 0.051(2) 0.040(2) -0.016(2) -0.0167(18) 0.0055(18)
C30B 0.043(2) 0.059(3) 0.037(2) -0.014(2) -0.0031(17) -0.0069(18)
C31B 0.040(2) 0.047(2) 0.043(2) -0.0105(18) -0.0031(17) -0.0070(17)

loop_
_atom_type_symbol
_atom_type_description
_atom_type_scat_dispersion_real
_atom_type_scat_dispersion_imag
_atom_type_scat_source
C C 0.0033 0.0016 'International Tables Vol C Tables 4.2.6.8 and 6.1.1.4'
H H 0.0000 0.0000 'International Tables Vol C Tables 4.2.6.8 and 6.1.1.4'
N N 0.0061 0.0033 'International Tables Vol C Tables 4.2.6.8 and 6.1.1.4'
Cl Cl 0.1484 0.1585 'International Tables Vol C Tables 4.2.6.8 and 6.1.1.4'

loop_
_geom_angle_atom_site_label_1
_geom_angle_atom_site_label_2
_geom_angle_atom_site_label_3
_geom_angle
Cl1A C1CA Cl2A 110.9(2)
Cl1A C1CA Cl3A 110.1(2)
Cl2A C1CA Cl3A 110.5(2)
Cl1A C1CA H1CA 108.4
Cl2A C1CA H1CA 108.4
Cl3A C1CA H1CA 108.4
Cl2B C1CB Cl3 90.9(3)
Cl2B C1CB Cl1B 112.5(3)
Cl3 C1CB Cl1B 129.0(3)
Cl2B C1CB Cl1 136.2(3)
Cl3 C1CB Cl1 115.0(3)
Cl1B C1CB Cl1 24.00(16)
Cl2B C1CB Cl3B 112.8(3)
Cl3 C1CB Cl3B 23.67(13)
Cl1B C1CB Cl3B 109.3(3)
Cl1 C1CB Cl3B 92.1(3)
Cl2B C1CB Cl2 26.34(14)
Cl3 C1CB Cl2 104.8(3)
Cl1B C1CB Cl2 86.5(2)
Cl1 C1CB Cl2 109.9(3)
Cl3B C1CB Cl2 120.8(3)
Cl2B C1CB H1CB 107.3
Cl3 C1CB H1CB 107.6
Cl1B C1CB H1CB 107.3
Cl1 C1CB H1CB 98.0
Cl3B C1CB H1CB 107.3
Cl2 C1CB H1CB 121.9
Cl2B C1CB H1CC 100.9
Cl3 C1CB H1CC 107.1
Cl1B C1CB H1CC 111.5
Cl1 C1CB H1CC 103.8
Cl3B C1CB H1CC 109.6
Cl2 C1CB H1CC 116.4
H1CB C1CB H1CC 6.5
C9A N1A C10A 116.9(3)
C23A N2A C20A 117.5(3)
C2A C1A C6A 120.7(3)
C2A C1A H1AA 119.7
C6A C1A H1AA 119.7
C3A C2A C1A 120.1(4)
C3A C2A H2AA 119.9
C1A C2A H2AA 119.9
C4A C3A C2A 120.4(3)
C4A C3A H3AA 119.8
C2A C3A H3AA 119.8
C3A C4A C5A 119.3(4)
C3A C4A H4AA 120.3
C5A C4A H4AA 120.3
C4A C5A C6A 121.5(4)
C4A C5A H5AA 119.2
C6A C5A H5AA 119.2
C5A C6A C1A 117.9(3)
C5A C6A C7A 119.7(3)
C1A C6A C7A 122.4(3)
C8A C7A C6A 128.3(3)
C8A C7A H7AA 115.9
C6A C7A H7AA 115.9
C7A C8A C9A 121.7(3)
C7A C8A H8AA 119.2
C9A C8A H8AA 119.2
N1A C9A C8A 123.1(3)
N1A C9A H9AA 118.5
C8A C9A H9AA 118.5
N1A C10A C15A 110.0(3)
N1A C10A C11A 110.4(3)
C15A C10A C11A 110.2(3)
N1A C10A H10A 108.8
C15A C10A H10A 108.8
C11A C10A H10A 108.8
C10A C11A C12A 110.6(3)
C10A C11A H11B 109.5
C12A C11A H11B 109.5
C10A C11A H11C 109.5
C12A C11A H11C 109.5
H11B C11A H11C 108.1
C13A C12A C11A 112.4(3)
C13A C12A H12A 109.1
C11A C12A H12A 109.1
C13A C12A H12B 109.1
C11A C12A H12B 109.1
H12A C12A H12B 107.9
C12A C13A C16A 112.0(3)
C12A C13A C14A 109.7(3)
C16A C13A C14A 109.5(3)
C12A C13A H13B 108.5
C16A C13A H13B 108.5
C14A C13A H13B 108.5
C15A C14A C13A 112.6(3)
C15A C14A H14A 109.1
C13A C14A H14A 109.1
C15A C14A H14B 109.1
C13A C14A H14B 109.1
H14A C14A H14B 107.8
C10A C15A C14A 110.8(3)
C10A C15A H15A 109.5
C14A C15A H15A 109.5
C10A C15A H15B 109.5
C14A C15A H15B 109.5
H15A C15A H15B 108.1
C13A C16A C17A 117.0(3)
C13A C16A H16B 108.1
C17A C16A H16B 108.1
C13A C16A H16C 108.1
C17A C16A H16C 108.1
H16B C16A H16C 107.3
C18A C17A C22A 109.1(3)
C18A C17A C16A 112.7(3)
C22A C17A C16A 110.2(3)
C18A C17A H17A 108.3
C22A C17A H17A 108.3
C16A C17A H17A 108.3
C17A C18A C19A 111.4(3)
C17A C18A H18A 109.3
C19A C18A H18A 109.3
C17A C18A H18B 109.3
C19A C18A H18B 109.3
H18A C18A H18B 108.0
C20A C19A C18A 112.1(3)
C20A C19A H19A 109.2
C18A C19A H19A 109.2
C20A C19A H19B 109.2
C18A C19A H19B 109.2
H19A C19A H19B 107.9
N2A C20A C19A 109.8(3)
N2A C20A C21A 108.0(3)
C19A C20A C21A 109.7(3)
N2A C20A H20A 109.8
C19A C20A H20A 109.8
C21A C20A H20A 109.8
C22A C21A C20A 110.8(3)
C22A C21A H21A 109.5
C20A C21A H21A 109.5
C22A C21A H21B 109.5
C20A C21A H21B 109.5
H21A C21A H21B 108.1
C17A C22A C21A 112.3(3)
C17A C22A H22C 109.1
C21A C22A H22C 109.1
C17A C22A H22D 109.1
C21A C22A H22D 109.1
H22C C22A H22D 107.9
N2A C23A C24A 121.8(4)
N2A C23A H23C 119.1
C24A C23A H23C 119.1
C25A C24A C23A 122.8(4)
C25A C24A H24A 118.6
C23A C24A H24A 118.6
C24A C25A C26A 127.5(4)
C24A C25A H25A 116.2
C26A C25A H25A 116.2
C27A C26A C31A 117.6(3)
C27A C26A C25A 123.3(3)
C31A C26A C25A 119.1(4)
C28A C27A C26A 121.4(4)
C28A C27A H27B 119.3
C26A C27A H27B 119.3
C29A C28A C27A 119.7(4)
C29A C28A H28A 120.1
C27A C28A H28A 120.1
C30A C29A C28A 119.9(4)
C30A C29A H29A 120.0
C28A C29A H29A 120.0
C29A C30A C31A 120.6(4)
C29A C30A H30B 119.7
C31A C30A H30B 119.7
C30A C31A C26A 120.8(4)
C30A C31A H31A 119.6
C26A C31A H31A 119.6
C9B N1B C10B 118.0(3)
C23B N2B C20B 116.4(3)
C2B C1B C6B 120.7(4)
C2B C1B H1BA 119.7
C6B C1B H1BA 119.7
C1B C2B C3B 120.2(4)
C1B C2B H2BA 119.9
C3B C2B H2BA 119.9
C4B C3B C2B 120.1(4)
C4B C3B H3BA 120.0
C2B C3B H3BA 120.0
C3B C4B C5B 119.9(4)
C3B C4B H4BA 120.0
C5B C4B H4BA 120.0
C4B C5B C6B 120.9(4)
C4B C5B H5BA 119.6
C6B C5B H5BA 119.6
C1B C6B C5B 118.2(3)
C1B C6B C7B 123.1(3)
C5B C6B C7B 118.7(3)
C8B C7B C6B 126.8(4)
C8B C7B H7BA 116.6
C6B C7B H7BA 116.6
C7B C8B C9B 123.5(4)
C7B C8B H8BA 118.2
C9B C8B H8BA 118.2
N1B C9B C8B 122.0(4)
N1B C9B H9BA 119.0
C8B C9B H9BA 119.0
N1B C10B C15B 110.1(3)
N1B C10B C11B 110.0(3)
C15B C10B C11B 109.7(3)
N1B C10B H10B 109.0
C15B C10B H10B 109.0
C11B C10B H10B 109.0
C10B C11B C12B 110.7(4)
C10B C11B H11A 109.5
C12B C11B H11A 109.5
C10B C11B H11D 109.5
C12B C11B H11D 109.5
H11A C11B H11D 108.1
C13B C12B C11B 112.8(3)
C13B C12B H12C 109.0
C11B C12B H12C 109.0
C13B C12B H12D 109.0
C11B C12B H12D 109.0
H12C C12B H12D 107.8
C12B C13B C14B 109.9(3)
C12B C13B C16B 111.8(3)
C14B C13B C16B 110.6(3)
C12B C13B H13A 108.1
C14B C13B H13A 108.1
C16B C13B H13A 108.1
C15B C14B C13B 112.9(4)
C15B C14B H14C 109.0
C13B C14B H14C 109.0
C15B C14B H14D 109.0
C13B C14B H14D 109.0
H14C C14B H14D 107.8
C10B C15B C14B 111.0(4)
C10B C15B H15C 109.4
C14B C15B H15C 109.4
C10B C15B H15D 109.4
C14B C15B H15D 109.4
H15C C15B H15D 108.0
C17B C16B C13B 116.9(3)
C17B C16B H16A 108.1
C13B C16B H16A 108.1
C17B C16B H16D 108.1
C13B C16B H16D 108.1
H16A C16B H16D 107.3
C18B C17B C16B 111.7(3)
C18B C17B C22B 110.3(3)
C16B C17B C22B 110.3(3)
C18B C17B H17B 108.1
C16B C17B H17B 108.1
C22B C17B H17B 108.1
C17B C18B C19B 112.8(3)
C17B C18B H18C 109.0
C19B C18B H18C 109.0
C17B C18B H18D 109.0
C19B C18B H18D 109.0
H18C C18B H18D 107.8
C20B C19B C18B 111.0(3)
C20B C19B H19C 109.4
C18B C19B H19C 109.4
C20B C19B H19D 109.4
C18B C19B H19D 109.4
H19C C19B H19D 108.0
N2B C20B C19B 109.7(3)
N2B C20B C21B 109.5(3)
C19B C20B C21B 109.0(3)
N2B C20B H20B 109.5
C19B C20B H20B 109.5
C21B C20B H20B 109.5
C22B C21B C20B 110.3(3)
C22B C21B H21C 109.6
C20B C21B H21C 109.6
C22B C21B H21D 109.6
C20B C21B H21D 109.6
H21C C21B H21D 108.1
C21B C22B C17B 113.4(3)
C21B C22B H22A 108.9
C17B C22B H22A 108.9
C21B C22B H22B 108.9
C17B C22B H22B 108.9
H22A C22B H22B 107.7
N2B C23B C24B 122.0(4)
N2B C23B H23A 119.0
C24B C23B H23A 119.0
C25B C24B C23B 122.2(4)
C25B C24B H24B 118.9
C23B C24B H24B 118.9
C24B C25B C26B 127.1(4)
C24B C25B H25B 116.4
C26B C25B H25B 116.4
C27B C26B C31B 117.7(3)
C27B C26B C25B 122.7(3)
C31B C26B C25B 119.5(4)
C28B C27B C26B 120.9(4)
C28B C27B H27A 119.5
C26B C27B H27A 119.5
C27B C28B C29B 120.2(4)
C27B C28B H28B 119.9
C29B C28B H28B 119.9
C30B C29B C28B 119.8(4)
C30B C29B H29B 120.1
C28B C29B H29B 120.1
C29B C30B C31B 120.1(4)
C29B C30B H30A 119.9
C31B C30B H30A 119.9
C30B C31B C26B 121.1(4)
C30B C31B H31B 119.4
C26B C31B H31B 119.4

loop_
_geom_bond_atom_site_label_1
_geom_bond_atom_site_label_2
_geom_bond_distance
Cl1A C1CA 1.749(4)
C1CA Cl2A 1.751(4)
C1CA Cl3A 1.757(4)
C1CA H1CA 1.0000
C1CB Cl2B 1.708(6)
C1CB Cl3 1.738(5)
C1CB Cl1B 1.747(5)
C1CB Cl1 1.755(6)
C1CB Cl3B 1.783(5)
C1CB Cl2 1.821(6)
C1CB H1CB 1.0000
C1CB H1CC 1.0001
N1A C9A 1.270(5)
N1A C10A 1.471(4)
N2A C23A 1.268(5)
N2A C20A 1.467(4)
C1A C2A 1.384(5)
C1A C6A 1.396(5)
C1A H1AA 0.9500
C2A C3A 1.377(5)
C2A H2AA 0.9500
C3A C4A 1.376(6)
C3A H3AA 0.9500
C4A C5A 1.387(5)
C4A H4AA 0.9500
C5A C6A 1.388(5)
C5A H5AA 0.9500
C6A C7A 1.467(5)
C7A C8A 1.328(5)
C7A H7AA 0.9500
C8A C9A 1.451(5)
C8A H8AA 0.9500
C9A H9AA 0.9500
C10A C15A 1.516(6)
C10A C11A 1.526(5)
C10A H10A 1.0000
C11A C12A 1.535(5)
C11A H11B 0.9900
C11A H11C 0.9900
C12A C13A 1.516(6)
C12A H12A 0.9900
C12A H12B 0.9900
C13A C16A 1.535(5)
C13A C14A 1.535(5)
C13A H13B 1.0000
C14A C15A 1.535(5)
C14A H14A 0.9900
C14A H14B 0.9900
C15A H15A 0.9900
C15A H15B 0.9900
C16A C17A 1.536(5)
C16A H16B 0.9900
C16A H16C 0.9900
C17A C18A 1.520(5)
C17A C22A 1.527(5)
C17A H17A 1.0000
C18A C19A 1.536(5)
C18A H18A 0.9900
C18A H18B 0.9900
C19A C20A 1.526(5)
C19A H19A 0.9900
C19A H19B 0.9900
C20A C21A 1.529(5)
C20A H20A 1.0000
C21A C22A 1.527(5)
C21A H21A 0.9900
C21A H21B 0.9900
C22A H22C 0.9900
C22A H22D 0.9900
C23A C24A 1.450(5)
C23A H23C 0.9500
C24A C25A 1.337(5)
C24A H24A 0.9500
C25A C26A 1.466(5)
C25A H25A 0.9500
C26A C27A 1.388(5)
C26A C31A 1.398(5)
C27A C28A 1.384(5)
C27A H27B 0.9500
C28A C29A 1.384(6)
C28A H28A 0.9500
C29A C30A 1.363(7)
C29A H29A 0.9500
C30A C31A 1.385(6)
C30A H30B 0.9500
C31A H31A 0.9500
N1B C9B 1.269(5)
N1B C10B 1.459(5)
N2B C23B 1.271(5)
N2B C20B 1.462(4)
C1B C2B 1.380(5)
C1B C6B 1.391(5)
C1B H1BA 0.9500
C2B C3B 1.384(6)
C2B H2BA 0.9500
C3B C4B 1.368(6)
C3B H3BA 0.9500
C4B C5B 1.389(5)
C4B H4BA 0.9500
C5B C6B 1.394(5)
C5B H5BA 0.9500
C6B C7B 1.468(5)
C7B C8B 1.330(5)
C7B H7BA 0.9500
C8B C9B 1.452(5)
C8B H8BA 0.9500
C9B H9BA 0.9500
C10B C15B 1.519(6)
C10B C11B 1.528(6)
C10B H10B 1.0000
C11B C12B 1.530(5)
C11B H11A 0.9900
C11B H11D 0.9900
C12B C13B 1.519(6)
C12B H12C 0.9900
C12B H12D 0.9900
C13B C14B 1.525(5)
C13B C16B 1.535(5)
C13B H13A 1.0000
C14B C15B 1.521(5)
C14B H14C 0.9900
C14B H14D 0.9900
C15B H15C 0.9900
C15B H15D 0.9900
C16B C17B 1.528(5)
C16B H16A 0.9900
C16B H16D 0.9900
C17B C18B 1.524(5)
C17B C22B 1.528(5)
C17B H17B 1.0000
C18B C19B 1.525(5)
C18B H18C 0.9900
C18B H18D 0.9900
C19B C20B 1.520(5)
C19B H19C 0.9900
C19B H19D 0.9900
C20B C21B 1.526(5)
C20B H20B 1.0000
C21B C22B 1.520(5)
C21B H21C 0.9900
C21B H21D 0.9900
C22B H22A 0.9900
C22B H22B 0.9900
C23B C24B 1.452(5)
C23B H23A 0.9500
C24B C25B 1.334(5)
C24B H24B 0.9500
C25B C26B 1.468(5)
C25B H25B 0.9500
C26B C27B 1.391(5)
C26B C31B 1.397(5)
C27B C28B 1.381(5)
C27B H27A 0.9500
C28B C29B 1.386(6)
C28B H28B 0.9500
C29B C30B 1.368(6)
C29B H29B 0.9500
C30B C31B 1.384(5)
C30B H30A 0.9500
C31B H31B 0.9500

loop_
_geom_hbond_atom_site_label_D
_geom_hbond_atom_site_label_H
_geom_hbond_atom_site_label_A
_geom_hbond_site_symmetry_A
_geom_hbond_distance_DH
_geom_hbond_distance_HA
_geom_hbond_distance_DA
_geom_hbond_angle_DHA
_geom_hbond_publ_flag
C1CA H1CA N1B 2_557 1.000 2.213 3.180(10) 161.1 y
C1CB H1CB N1A 2_557 1.000 2.196 3.170(10) 164.5 y

loop_
_geom_torsion_atom_site_label_1
_geom_torsion_atom_site_label_2
_geom_torsion_atom_site_label_3
_geom_torsion_atom_site_label_4
_geom_torsion
C6A C1A C2A C3A 0.3(6)
C1A C2A C3A C4A -0.2(6)
C2A C3A C4A C5A 0.8(6)
C3A C4A C5A C6A -1.6(6)
C4A C5A C6A C1A 1.8(6)
C4A C5A C6A C7A -177.9(4)
C2A C1A C6A C5A -1.1(6)
C2A C1A C6A C7A 178.5(4)
C5A C6A C7A C8A 160.1(4)
C1A C6A C7A C8A -19.5(6)
C6A C7A C8A C9A -174.6(4)
C10A N1A C9A C8A -175.9(3)
C7A C8A C9A N1A 167.4(4)
C9A N1A C10A C15A 100.8(4)
C9A N1A C10A C11A -137.4(4)
N1A C10A C11A C12A -179.2(3)
C15A C10A C11A C12A -57.6(4)
C10A C11A C12A C13A 57.2(5)
C11A C12A C13A C16A -176.1(3)
C11A C12A C13A C14A -54.2(4)
C12A C13A C14A C15A 53.6(4)
C16A C13A C14A C15A 176.9(3)
N1A C10A C15A C14A 178.8(3)
C11A C10A C15A C14A 56.9(4)
C13A C14A C15A C10A -55.7(4)
C12A C13A C16A C17A -64.4(4)
C14A C13A C16A C17A 173.6(3)
C13A C16A C17A C18A -70.6(5)
C13A C16A C17A C22A 167.3(4)
C22A C17A C18A C19A -55.6(4)
C16A C17A C18A C19A -178.3(3)
C17A C18A C19A C20A 56.6(4)
C23A N2A C20A C19A -138.2(3)
C23A N2A C20A C21A 102.3(4)
C18A C19A C20A N2A -173.9(3)
C18A C19A C20A C21A -55.4(4)
N2A C20A C21A C22A 175.1(3)
C19A C20A C21A C22A 55.5(4)
C18A C17A C22A C21A 57.0(5)
C16A C17A C22A C21A -178.8(3)
C20A C21A C22A C17A -57.8(5)
C20A N2A C23A C24A -176.4(3)
N2A C23A C24A C25A -178.9(4)
C23A C24A C25A C26A -179.0(3)
C24A C25A C26A C27A 3.0(6)
C24A C25A C26A C31A -176.8(4)
C31A C26A C27A C28A -0.8(6)
C25A C26A C27A C28A 179.4(4)
C26A C27A C28A C29A 0.7(6)
C27A C28A C29A C30A -0.1(7)
C28A C29A C30A C31A -0.4(7)
C29A C30A C31A C26A 0.3(7)
C27A C26A C31A C30A 0.3(6)
C25A C26A C31A C30A -179.9(4)
C6B C1B C2B C3B 0.6(6)
C1B C2B C3B C4B 0.8(7)
C2B C3B C4B C5B -1.1(7)
C3B C4B C5B C6B 0.0(6)
C2B C1B C6B C5B -1.7(6)
C2B C1B C6B C7B 177.7(4)
C4B C5B C6B C1B 1.4(6)
C4B C5B C6B C7B -178.0(4)
C1B C6B C7B C8B -1.7(6)
C5B C6B C7B C8B 177.7(4)
C6B C7B C8B C9B -177.0(4)
C10B N1B C9B C8B -177.5(4)
C7B C8B C9B N1B 175.9(4)
C9B N1B C10B C15B 115.4(4)
C9B N1B C10B C11B -123.6(4)
N1B C10B C11B C12B -178.5(3)
C15B C10B C11B C12B -57.2(5)
C10B C11B C12B C13B 56.3(5)
C11B C12B C13B C14B -53.0(5)
C11B C12B C13B C16B -176.2(3)
C12B C13B C14B C15B 53.0(5)
C16B C13B C14B C15B 176.9(4)
N1B C10B C15B C14B 178.5(3)
C11B C10B C15B C14B 57.3(5)
C13B C14B C15B C10B -56.3(5)
C12B C13B C16B C17B -69.5(4)
C14B C13B C16B C17B 167.6(3)
C13B C16B C17B C18B -63.9(4)
C13B C16B C17B C22B 173.1(3)
C16B C17B C18B C19B -174.0(3)
C22B C17B C18B C19B -50.9(5)
C17B C18B C19B C20B 56.2(5)
C23B N2B C20B C19B -128.1(4)
C23B N2B C20B C21B 112.2(4)
C18B C19B C20B N2B -179.1(3)
C18B C19B C20B C21B -59.2(4)
N2B C20B C21B C22B 179.1(3)
C19B C20B C21B C22B 59.0(4)
C20B C21B C22B C17B -56.4(5)
C18B C17B C22B C21B 51.5(5)
C16B C17B C22B C21B 175.4(3)
C20B N2B C23B C24B -178.1(3)
N2B C23B C24B C25B 177.0(4)
C23B C24B C25B C26B -176.3(3)
C24B C25B C26B C27B -7.3(6)
C24B C25B C26B C31B 171.8(4)
C31B C26B C27B C28B -1.6(5)
C25B C26B C27B C28B 177.6(3)
C26B C27B C28B C29B 0.1(6)
C27B C28B C29B C30B 1.1(6)
C28B C29B C30B C31B -0.8(6)
C29B C30B C31B C26B -0.8(6)
C27B C26B C31B C30B 1.9(5)
C25B C26B C31B C30B -177.2(3)
